data_7250229
loop_
_publ_author_name
'Chuskit, Stanzin'
'Kumar, Sunil'
'Das, Dinabandhu'

_publ_section_title
;
 Polymorphism in novel symmetric and asymmetric bis-hydrazone derivatives
;
_journal_issue 20
_journal_name_full CrystEngComm
_journal_page_first 3247
_journal_page_last 3256
_journal_paper_doi 10.1039/D5CE00242G
_journal_volume 27
_journal_year 2025
_chemical_formula_sum 'C28 H18 I4 N4'
_chemical_formula_weight 918.06
_space_group_crystal_system orthorhombic
_space_group_IT_number 33
_space_group_name_Hall 'P 2c -2n'
_space_group_name_H-M_alt 'P n a 21'
_atom_sites_solution_hydrogens geom
_audit_block_doi 10.5517/ccdc.csd.cc298qdq
_audit_creation_method SHELXL-2018/3
_audit_update_record
;
2021-11-22 deposited with the CCDC.	2025-04-08 downloaded from the CCDC.
;
_cell_angle_alpha 90
_cell_angle_beta 90
_cell_angle_gamma 90
_cell_formula_units_Z 4
_cell_length_a 22.6222(16)
_cell_length_b 5.5140(4)
_cell_length_c 23.3117(17)
_cell_measurement_reflns_used 9902
_cell_measurement_temperature 100(2)
_cell_measurement_theta_max 28.32
_cell_measurement_theta_min 2.51
_cell_volume 2907.9(4)
_computing_cell_refinement 'Bruker SAINT'
_computing_data_collection 'Bruker APEX3'
_computing_data_reduction 'Bruker SAINT'
_computing_molecular_graphics 'Xseed-2017 (Barbour, 2017)'
_computing_structure_refinement 'SHELXL-2018/3 (Sheldrick, 2018)'
_computing_structure_solution 'SHELXT 2018/2 (Sheldrick, 2018)'
_diffrn_ambient_temperature 100(2)
_diffrn_measured_fraction_theta_full 0.999
_diffrn_measured_fraction_theta_max 0.997
_diffrn_measurement_device_type 'Bruker APEX-III Photon-II detector'
_diffrn_measurement_method 'phi and omega scan'
_diffrn_radiation_type MoK\a
_diffrn_radiation_wavelength 0.71073
_diffrn_reflns_av_R_equivalents 0.0432
_diffrn_reflns_av_unetI/netI 0.0374
_diffrn_reflns_Laue_measured_fraction_full 0.999
_diffrn_reflns_Laue_measured_fraction_max 0.997
_diffrn_reflns_limit_h_max 30
_diffrn_reflns_limit_h_min -30
_diffrn_reflns_limit_k_max 6
_diffrn_reflns_limit_k_min -7
_diffrn_reflns_limit_l_max 30
_diffrn_reflns_limit_l_min -31
_diffrn_reflns_number 33950
_diffrn_reflns_point_group_measured_fraction_full 0.969
_diffrn_reflns_point_group_measured_fraction_max 0.957
_diffrn_reflns_theta_full 25.242
_diffrn_reflns_theta_max 28.343
_diffrn_reflns_theta_min 2.509
_diffrn_source microfocus
_exptl_absorpt_coefficient_mu 4.310
_exptl_absorpt_correction_T_max 0.7457
_exptl_absorpt_correction_T_min 0.5824
_exptl_absorpt_correction_type multi-scan
_exptl_absorpt_process_details SADABS
_exptl_crystal_colour 'light yellow'
_exptl_crystal_density_diffrn 2.097
_exptl_crystal_description Block
_exptl_crystal_F_000 1704
_exptl_crystal_size_max 0.380
_exptl_crystal_size_mid 0.190
_exptl_crystal_size_min 0.110
_refine_diff_density_max 0.637
_refine_diff_density_min -0.740
_refine_diff_density_rms 0.135
_refine_ls_abs_structure_details
;
 Flack x determined using 2572 quotients [(I+)-(I-)]/[(I+)+(I-)]
 (Parsons, Flack and Wagner, Acta Cryst. B69 (2013) 249-259).
;
_refine_ls_abs_structure_Flack 0.368(15)
_refine_ls_extinction_method none
_refine_ls_goodness_of_fit_ref 1.091
_refine_ls_hydrogen_treatment constr
_refine_ls_matrix_type full
_refine_ls_number_parameters 325
_refine_ls_number_reflns 6964
_refine_ls_number_restraints 1
_refine_ls_restrained_S_all 1.091
_refine_ls_R_factor_all 0.0411
_refine_ls_R_factor_gt 0.0290
_refine_ls_shift/su_max 0.000
_refine_ls_shift/su_mean 0.000
_refine_ls_structure_factor_coef Fsqd
_refine_ls_weighting_details 'w=1/[\s^2^(Fo^2^)+(0.0111P)^2^+6.3942P] where P=(Fo^2^+2Fc^2^)/3'
_refine_ls_weighting_scheme calc
_refine_ls_wR_factor_gt 0.0495
_refine_ls_wR_factor_ref 0.0559
_reflns_Friedel_coverage 0.876
_reflns_Friedel_fraction_full 0.937
_reflns_Friedel_fraction_max 0.916
_reflns_number_gt 6198
_reflns_number_total 6964
_reflns_threshold_expression 'I > 2\s(I)'
_cod_data_source_file d5ce00242g2.cif
_cod_data_source_block Iodo_unsolvated
_cod_depositor_comments 'Adding full bibliography for 7250229--7250245.cif.'
_cod_database_code 7250229
_shelx_shelxl_version_number 2018/3
_shelx_space_group_comment
;
The symmetry employed for this shelxl refinement is uniquely defined
by the following loop, which should always be used as a source of
symmetry information in preference to the above space-group names.
They are only intended as comments.
;
_shelx_estimated_absorpt_t_min 0.291
_shelx_estimated_absorpt_t_max 0.649

loop_
_space_group_symop_operation_xyz
'x, y, z'
'-x, -y, z+1/2'
'-x+1/2, y+1/2, z+1/2'
'x+1/2, -y+1/2, z'

loop_
_atom_site_label
_atom_site_type_symbol
_atom_site_fract_x
_atom_site_fract_y
_atom_site_fract_z
_atom_site_U_iso_or_equiv
_atom_site_adp_type
_atom_site_occupancy
_atom_site_site_symmetry_order
_atom_site_calc_flag
_atom_site_refinement_flags_posn
_atom_site_refinement_flags_adp
_atom_site_refinement_flags_occupancy
_atom_site_disorder_assembly
_atom_site_disorder_group
I1 I 0.61525(2) -0.28184(9) 0.76744(3) 0.03353(13) Uani 1 1 d . . . . .
N1 N 0.5053(2) 0.4540(10) 0.5415(2) 0.0169(12) Uani 1 1 d . . . . .
C1 C 0.4776(3) 0.3399(11) 0.5823(3) 0.0139(13) Uani 1 1 d . . . . .
I2 I 0.20102(2) 0.49492(9) 0.60831(2) 0.02588(11) Uani 1 1 d . . . . .
N2 N 0.5670(2) 0.4352(10) 0.5468(3) 0.0185(12) Uani 1 1 d . . . . .
C2 C 0.5064(3) 0.1864(12) 0.6259(3) 0.0143(13) Uani 1 1 d . . . . .
I3 I 1.04934(2) 0.46484(9) 0.39341(2) 0.02516(11) Uani 1 1 d . . . . .
N3 N 0.6844(2) 0.5885(11) 0.4564(3) 0.0178(12) Uani 1 1 d . . . . .
C3 C 0.5363(3) -0.0225(12) 0.6101(3) 0.0155(13) Uani 1 1 d . . . . .
H3 H 0.537317 -0.069484 0.570927 0.019 Uiso 1 1 calc R U . . .
I4 I 0.65183(2) 1.32674(9) 0.23250(2) 0.02917(12) Uani 1 1 d . . . . .
N4 N 0.7457(2) 0.5641(10) 0.4620(2) 0.0164(12) Uani 1 1 d . . . . .
C4 C 0.5650(3) -0.1646(12) 0.6510(3) 0.0176(14) Uani 1 1 d . . . . .
H4 H 0.584296 -0.310587 0.640116 0.021 Uiso 1 1 calc R U . . .
C5 C 0.5648(3) -0.0896(13) 0.7075(3) 0.0201(15) Uani 1 1 d . . . . .
C6 C 0.5340(3) 0.1148(14) 0.7244(3) 0.0251(16) Uani 1 1 d . . . . .
H6 H 0.533198 0.161292 0.763666 0.030 Uiso 1 1 calc R U . . .
C7 C 0.5041(3) 0.2515(13) 0.6836(3) 0.0204(15) Uani 1 1 d . . . . .
H7 H 0.482047 0.389824 0.695055 0.024 Uiso 1 1 calc R U . . .
C8 C 0.4118(3) 0.3701(11) 0.5840(3) 0.0125(13) Uani 1 1 d . . . . .
C9 C 0.3778(3) 0.1975(12) 0.6117(3) 0.0172(14) Uani 1 1 d . . . . .
H9 H 0.396040 0.058525 0.627982 0.021 Uiso 1 1 calc R U . . .
C10 C 0.3170(3) 0.2273(12) 0.6156(3) 0.0190(15) Uani 1 1 d . . . . .
H10 H 0.293417 0.107557 0.633822 0.023 Uiso 1 1 calc R U . . .
C11 C 0.2913(3) 0.4314(13) 0.5928(3) 0.0183(15) Uani 1 1 d . . . . .
C12 C 0.3242(3) 0.6030(12) 0.5635(3) 0.0182(14) Uani 1 1 d . . . . .
H12 H 0.305576 0.740382 0.546761 0.022 Uiso 1 1 calc R U . . .
C13 C 0.3849(3) 0.5702(12) 0.5589(3) 0.0169(14) Uani 1 1 d . . . . .
H13 H 0.408128 0.685152 0.538570 0.020 Uiso 1 1 calc R U . . .
C14 C 0.5934(3) 0.5157(12) 0.5017(3) 0.0162(14) Uani 1 1 d . . . . .
H14 H 0.571550 0.573574 0.469656 0.019 Uiso 1 1 calc R U . . .
C15 C 0.6574(3) 0.5153(12) 0.5012(3) 0.0174(14) Uani 1 1 d . . . . .
H15 H 0.678943 0.461463 0.533777 0.021 Uiso 1 1 calc R U . . .
C16 C 0.7755(3) 0.6747(12) 0.4226(3) 0.0155(14) Uani 1 1 d . . . . .
C17 C 0.8400(3) 0.6332(12) 0.4203(3) 0.0142(13) Uani 1 1 d . . . . .
C18 C 0.8650(3) 0.4247(13) 0.4447(3) 0.0184(14) Uani 1 1 d . . . . .
H18 H 0.840703 0.313803 0.465129 0.022 Uiso 1 1 calc R U . . .
C19 C 0.9255(3) 0.3789(13) 0.4393(3) 0.0178(14) Uani 1 1 d . . . . .
H19 H 0.942585 0.237732 0.455709 0.021 Uiso 1 1 calc R U . . .
C20 C 0.9602(3) 0.5451(12) 0.4092(3) 0.0183(15) Uani 1 1 d . . . . .
C21 C 0.9369(3) 0.7571(12) 0.3874(3) 0.0182(14) Uani 1 1 d . . . . .
H21 H 0.961540 0.872146 0.368771 0.022 Uiso 1 1 calc R U . . .
C22 C 0.8770(3) 0.7989(12) 0.3933(3) 0.0168(13) Uani 1 1 d . . . . .
H22 H 0.860699 0.944763 0.378451 0.020 Uiso 1 1 calc R U . . .
C23 C 0.7487(3) 0.8349(12) 0.3781(3) 0.0141(13) Uani 1 1 d . . . . .
C24 C 0.7168(3) 1.0410(12) 0.3932(4) 0.0171(13) Uani 1 1 d . . . . .
H24 H 0.713015 1.082598 0.432590 0.021 Uiso 1 1 calc R U . . .
C25 C 0.6905(3) 1.1865(13) 0.3522(3) 0.0188(15) Uani 1 1 d . . . . .
H25 H 0.669596 1.329000 0.362917 0.023 Uiso 1 1 calc R U . . .
C26 C 0.6953(3) 1.1191(13) 0.2949(3) 0.0182(15) Uani 1 1 d . . . . .
C27 C 0.7282(3) 0.9195(12) 0.2787(3) 0.0217(16) Uani 1 1 d . . . . .
H27 H 0.732536 0.879782 0.239301 0.026 Uiso 1 1 calc R U . . .
C28 C 0.7547(3) 0.7786(13) 0.3201(3) 0.0185(14) Uani 1 1 d . . . . .
H28 H 0.777394 0.641405 0.309019 0.022 Uiso 1 1 calc R U . . .

loop_
_atom_site_aniso_label
_atom_site_aniso_U_11
_atom_site_aniso_U_22
_atom_site_aniso_U_33
_atom_site_aniso_U_23
_atom_site_aniso_U_13
_atom_site_aniso_U_12
I1 0.0390(3) 0.0314(3) 0.0302(3) 0.0117(3) -0.0161(3) -0.0023(2)
N1 0.014(3) 0.022(3) 0.014(3) -0.001(2) 0.002(2) 0.003(2)
C1 0.016(3) 0.011(3) 0.015(4) -0.002(3) -0.001(3) 0.000(2)
I2 0.01345(18) 0.0310(2) 0.0332(3) -0.0048(2) 0.00148(19) 0.00268(19)
N2 0.015(3) 0.022(3) 0.018(3) 0.003(3) 0.001(2) -0.001(2)
C2 0.013(3) 0.016(3) 0.015(3) 0.000(3) 0.004(3) 0.000(3)
I3 0.01457(19) 0.0285(2) 0.0324(3) -0.0015(2) 0.00161(19) 0.00317(18)
N3 0.014(3) 0.023(3) 0.016(3) 0.002(3) 0.003(2) 0.000(2)
C3 0.018(3) 0.019(3) 0.009(3) 0.000(3) 0.004(3) -0.003(3)
I4 0.0383(3) 0.0258(2) 0.0235(3) 0.0055(2) -0.0100(2) 0.0018(2)
N4 0.014(3) 0.017(3) 0.018(3) 0.002(2) 0.001(2) -0.001(2)
C4 0.020(3) 0.014(3) 0.019(4) 0.003(3) 0.000(3) 0.000(3)
C5 0.019(3) 0.023(4) 0.018(4) 0.007(3) -0.007(3) -0.003(3)
C6 0.034(4) 0.027(4) 0.014(4) 0.003(3) 0.001(3) 0.004(3)
C7 0.024(4) 0.022(4) 0.015(4) 0.001(3) 0.005(3) 0.002(3)
C8 0.015(3) 0.012(3) 0.011(3) -0.004(3) -0.003(2) -0.001(2)
C9 0.020(3) 0.012(3) 0.020(4) -0.004(3) 0.000(3) 0.001(2)
C10 0.014(3) 0.021(3) 0.022(4) -0.008(3) 0.003(3) -0.002(3)
C11 0.012(3) 0.027(4) 0.016(4) -0.004(3) -0.003(2) 0.000(3)
C12 0.019(3) 0.016(3) 0.020(4) 0.001(3) 0.001(3) 0.004(3)
C13 0.020(3) 0.017(3) 0.013(3) 0.001(3) -0.001(3) -0.002(3)
C14 0.014(3) 0.017(3) 0.017(4) 0.001(3) -0.002(3) -0.001(3)
C15 0.019(3) 0.015(3) 0.018(4) 0.003(3) 0.002(3) 0.002(3)
C16 0.018(3) 0.012(3) 0.017(4) -0.003(3) 0.002(3) -0.001(3)
C17 0.019(3) 0.014(3) 0.010(3) -0.003(3) 0.002(3) -0.002(3)
C18 0.019(3) 0.018(3) 0.019(4) 0.001(3) -0.003(3) -0.002(3)
C19 0.020(3) 0.020(4) 0.014(4) 0.002(3) 0.000(3) 0.000(3)
C20 0.015(3) 0.020(3) 0.020(4) -0.005(3) -0.003(3) -0.001(3)
C21 0.018(3) 0.019(3) 0.018(4) 0.001(3) 0.004(3) -0.001(2)
C22 0.018(3) 0.016(3) 0.016(4) 0.002(3) 0.002(3) 0.001(2)
C23 0.012(3) 0.020(3) 0.010(3) 0.001(3) 0.000(2) -0.004(3)
C24 0.012(3) 0.021(3) 0.018(3) -0.001(3) 0.000(3) -0.002(2)
C25 0.014(3) 0.019(4) 0.024(4) 0.001(3) 0.000(3) -0.001(3)
C26 0.018(3) 0.019(4) 0.017(4) 0.005(3) -0.001(3) -0.003(3)
C27 0.033(4) 0.016(3) 0.016(4) 0.000(3) 0.002(3) -0.008(3)
C28 0.024(3) 0.016(3) 0.016(4) 0.001(3) 0.004(3) 0.001(3)

loop_
_atom_type_symbol
_atom_type_description
_atom_type_scat_dispersion_real
_atom_type_scat_dispersion_imag
_atom_type_scat_source
C C 0.0033 0.0016 'International Tables Vol C Tables 4.2.6.8 and 6.1.1.4'
H H 0.0000 0.0000 'International Tables Vol C Tables 4.2.6.8 and 6.1.1.4'
N N 0.0061 0.0033 'International Tables Vol C Tables 4.2.6.8 and 6.1.1.4'
I I -0.4742 1.8119 'International Tables Vol C Tables 4.2.6.8 and 6.1.1.4'

loop_
_citation_id
_citation_doi
_citation_year
1 10.1039/D1CE01569A 2022

loop_
_geom_angle_atom_site_label_1
_geom_angle_atom_site_label_2
_geom_angle_atom_site_label_3
_geom_angle
_geom_angle_site_symmetry_1
_geom_angle_site_symmetry_3
_geom_angle_publ_flag
C1 N1 N2 112.3(6) . . ?
N1 C1 C2 124.6(6) . . ?
N1 C1 C8 116.5(6) . . ?
C2 C1 C8 119.0(6) . . ?
C14 N2 N1 111.3(6) . . ?
C3 C2 C7 119.2(6) . . ?
C3 C2 C1 120.6(6) . . ?
C7 C2 C1 120.1(6) . . ?
C15 N3 N4 111.5(6) . . ?
C2 C3 C4 120.9(7) . . ?
C2 C3 H3 119.5 . . ?
C4 C3 H3 119.5 . . ?
C16 N4 N3 113.9(6) . . ?
C5 C4 C3 118.8(7) . . ?
C5 C4 H4 120.6 . . ?
C3 C4 H4 120.6 . . ?
C4 C5 C6 121.2(7) . . ?
C4 C5 I1 119.0(5) . . ?
C6 C5 I1 119.8(5) . . ?
C5 C6 C7 119.4(7) . . ?
C5 C6 H6 120.3 . . ?
C7 C6 H6 120.3 . . ?
C6 C7 C2 120.3(7) . . ?
C6 C7 H7 119.9 . . ?
C2 C7 H7 119.9 . . ?
C9 C8 C13 119.9(6) . . ?
C9 C8 C1 119.3(6) . . ?
C13 C8 C1 120.8(6) . . ?
C8 C9 C10 120.1(6) . . ?
C8 C9 H9 120.0 . . ?
C10 C9 H9 120.0 . . ?
C11 C10 C9 119.4(6) . . ?
C11 C10 H10 120.3 . . ?
C9 C10 H10 120.3 . . ?
C10 C11 C12 121.6(6) . . ?
C10 C11 I2 118.7(5) . . ?
C12 C11 I2 119.5(5) . . ?
C11 C12 C13 118.6(6) . . ?
C11 C12 H12 120.7 . . ?
C13 C12 H12 120.7 . . ?
C8 C13 C12 120.3(6) . . ?
C8 C13 H13 119.8 . . ?
C12 C13 H13 119.8 . . ?
N2 C14 C15 118.0(6) . . ?
N2 C14 H14 121.0 . . ?
C15 C14 H14 121.0 . . ?
N3 C15 C14 118.9(6) . . ?
N3 C15 H15 120.5 . . ?
C14 C15 H15 120.5 . . ?
N4 C16 C17 117.9(6) . . ?
N4 C16 C23 124.1(6) . . ?
C17 C16 C23 118.0(6) . . ?
C22 C17 C18 118.6(6) . . ?
C22 C17 C16 120.6(6) . . ?
C18 C17 C16 120.8(6) . . ?
C19 C18 C17 120.5(6) . . ?
C19 C18 H18 119.8 . . ?
C17 C18 H18 119.8 . . ?
C20 C19 C18 118.5(6) . . ?
C20 C19 H19 120.7 . . ?
C18 C19 H19 120.7 . . ?
C21 C20 C19 121.8(6) . . ?
C21 C20 I3 118.8(5) . . ?
C19 C20 I3 119.4(5) . . ?
C20 C21 C22 118.7(6) . . ?
C20 C21 H21 120.7 . . ?
C22 C21 H21 120.7 . . ?
C21 C22 C17 121.8(6) . . ?
C21 C22 H22 119.1 . . ?
C17 C22 H22 119.1 . . ?
C24 C23 C28 118.6(6) . . ?
C24 C23 C16 121.3(6) . . ?
C28 C23 C16 120.2(6) . . ?
C25 C24 C23 121.5(7) . . ?
C25 C24 H24 119.3 . . ?
C23 C24 H24 119.3 . . ?
C24 C25 C26 118.3(7) . . ?
C24 C25 H25 120.8 . . ?
C26 C25 H25 120.8 . . ?
C27 C26 C25 121.2(7) . . ?
C27 C26 I4 119.9(5) . . ?
C25 C26 I4 118.9(5) . . ?
C28 C27 C26 119.6(7) . . ?
C28 C27 H27 120.2 . . ?
C26 C27 H27 120.2 . . ?
C27 C28 C23 120.8(7) . . ?
C27 C28 H28 119.6 . . ?
C23 C28 H28 119.6 . . ?

loop_
_geom_bond_atom_site_label_1
_geom_bond_atom_site_label_2
_geom_bond_distance
_geom_bond_site_symmetry_2
_geom_bond_publ_flag
I1 C5 2.093(7) . ?
N1 C1 1.301(8) . ?
N1 N2 1.404(7) . ?
C1 C2 1.475(9) . ?
C1 C8 1.496(9) . ?
I2 C11 2.105(6) . ?
N2 C14 1.289(9) . ?
C2 C3 1.386(9) . ?
C2 C7 1.393(10) . ?
I3 C20 2.098(6) . ?
N3 C15 1.276(9) . ?
N3 N4 1.399(7) . ?
C3 C4 1.393(10) . ?
C3 H3 0.9500 . ?
I4 C26 2.096(7) . ?
N4 C16 1.294(9) . ?
C4 C5 1.381(10) . ?
C4 H4 0.9500 . ?
C5 C6 1.383(10) . ?
C6 C7 1.390(10) . ?
C6 H6 0.9500 . ?
C7 H7 0.9500 . ?
C8 C9 1.383(9) . ?
C8 C13 1.390(9) . ?
C9 C10 1.387(9) . ?
C9 H9 0.9500 . ?
C10 C11 1.374(10) . ?
C10 H10 0.9500 . ?
C11 C12 1.383(10) . ?
C12 C13 1.390(9) . ?
C12 H12 0.9500 . ?
C13 H13 0.9500 . ?
C14 C15 1.448(8) . ?
C14 H14 0.9500 . ?
C15 H15 0.9500 . ?
C16 C17 1.476(9) . ?
C16 C23 1.491(9) . ?
C17 C22 1.391(9) . ?
C17 C18 1.402(9) . ?
C18 C19 1.396(9) . ?
C18 H18 0.9500 . ?
C19 C20 1.396(10) . ?
C19 H19 0.9500 . ?
C20 C21 1.379(10) . ?
C21 C22 1.380(9) . ?
C21 H21 0.9500 . ?
C22 H22 0.9500 . ?
C23 C24 1.391(9) . ?
C23 C28 1.394(9) . ?
C24 C25 1.383(10) . ?
C24 H24 0.9500 . ?
C25 C26 1.391(10) . ?
C25 H25 0.9500 . ?
C26 C27 1.381(10) . ?
C27 C28 1.376(10) . ?
C27 H27 0.9500 . ?
C28 H28 0.9500 . ?
